data_4315290
loop_
_publ_author_name
'Gojko Buncic'
'Paul S. Donnelly'
'Brett M. Paterson'
'Jonathan M. White'
'Matthias Zimmermann'
'Zhiguang Xiao'
'Anthony G. Wedd'

_publ_section_title
;
 A Water-Soluble Bis(thiosemicarbazone) Ligand. A Sensitive Probe and
 Metal Buffer for Zinc
;
_journal_name_full 'Inorganic Chemistry'
_journal_page_first 3071
_journal_page_last 3073
_journal_paper_doi 10.1021/ic902370a
_journal_volume 49
_journal_year 2010
_chemical_formula_sum 'C19 H35 N7 O5 S5 Zn'
_chemical_formula_weight 667.21
_chemical_name_systematic
;
 ?
;
_space_group_IT_number 2
_symmetry_cell_setting triclinic
_symmetry_space_group_name_Hall '-P 1'
_symmetry_space_group_name_H-M 'P -1'
_atom_sites_solution_hydrogens geom
_atom_sites_solution_primary direct
_atom_sites_solution_secondary difmap
_audit_creation_method SHELXL-97
_cell_angle_alpha 71.982(7)
_cell_angle_beta 83.602(7)
_cell_angle_gamma 70.492(7)
_cell_formula_units_Z 2
_cell_length_a 10.2002(8)
_cell_length_b 10.4329(8)
_cell_length_c 15.3052(14)
_cell_measurement_reflns_used 2198
_cell_measurement_temperature 130(2)
_cell_measurement_theta_max 72.7294
_cell_measurement_theta_min 4.5949
_cell_volume 1459.9(2)
_computing_cell_refinement
;
CrysAlis RED, Oxford Diffraction Ltd.,
Version 1.171.32.15 (release 10-01-2008 CrysAlis171 .NET)
(compiled Jan 10 2008,16:37:18)
;
_computing_data_collection
;
CrysAlis CCD, Oxford Diffraction Ltd.,
Version 1.171.32.15 (release 10-01-2008 CrysAlis171 .NET)
(compiled Jan 10 2008,16:37:18)
;
_computing_data_reduction
;
CrysAlis RED, Oxford Diffraction Ltd.,
Version 1.171.32.15 (release 10-01-2008 CrysAlis171 .NET)
(compiled Jan 10 2008,16:37:18)
;
_computing_structure_refinement 'SHELXL-97 (Sheldrick, 1997)'
_diffrn_ambient_temperature 130(2)
_diffrn_measured_fraction_theta_full 0.983
_diffrn_measured_fraction_theta_max 0.983
_diffrn_radiation_monochromator graphite
_diffrn_radiation_source 'fine-focus sealed tube'
_diffrn_radiation_type CuK\a
_diffrn_radiation_wavelength 1.54184
_diffrn_reflns_av_R_equivalents 0.0828
_diffrn_reflns_av_sigmaI/netI 0.1143
_diffrn_reflns_limit_h_max 11
_diffrn_reflns_limit_h_min -11
_diffrn_reflns_limit_k_max 7
_diffrn_reflns_limit_k_min -12
_diffrn_reflns_limit_l_max 17
_diffrn_reflns_limit_l_min -17
_diffrn_reflns_number 7926
_diffrn_reflns_theta_full 64.99
_diffrn_reflns_theta_max 64.99
_diffrn_reflns_theta_min 4.60
_exptl_absorpt_coefficient_mu 4.877
_exptl_absorpt_correction_T_max 0.895
_exptl_absorpt_correction_T_min 0.621
_exptl_absorpt_correction_type gaussian
_exptl_absorpt_process_details
;
CrysAlis RED, Oxford Diffraction Ltd.,
Version 1.171.32.15 (release 10-01-2008 CrysAlis171 .NET)
(compiled Jan 10 2008,16:37:18)
Numerical absorption correction based on gaussian integration over
            a multifaceted crystal model
;
_exptl_crystal_colour yellow
_exptl_crystal_density_diffrn 1.518
_exptl_crystal_density_method 'not measured'
_exptl_crystal_description prism
_exptl_crystal_F_000 696
_exptl_crystal_size_max 0.1488
_exptl_crystal_size_mid 0.0596
_exptl_crystal_size_min 0.0240
_refine_diff_density_max 0.919
_refine_diff_density_min -1.275
_refine_diff_density_rms 0.136
_refine_ls_extinction_method none
_refine_ls_goodness_of_fit_ref 1.134
_refine_ls_hydrogen_treatment constr
_refine_ls_matrix_type full
_refine_ls_number_parameters 334
_refine_ls_number_reflns 4875
_refine_ls_number_restraints 0
_refine_ls_restrained_S_all 1.134
_refine_ls_R_factor_all 0.1200
_refine_ls_R_factor_gt 0.0797
_refine_ls_shift/su_max 0.000
_refine_ls_shift/su_mean 0.000
_refine_ls_structure_factor_coef Fsqd
_refine_ls_weighting_details 'calc w=1/[\s^2^(Fo^2^)+(0.1057P)^2^+8.5750P] where P=(Fo^2^+2Fc^2^)/3'
_refine_ls_weighting_scheme calc
_refine_ls_wR_factor_gt 0.2492
_refine_ls_wR_factor_ref 0.2605
_reflns_number_gt 3076
_reflns_number_total 4875
_reflns_threshold_expression >2sigma(I)
_cod_data_source_file ic902370a_si_001.cif
_cod_data_source_block jmwpd98
_cod_database_code 4315290

loop_
_symmetry_equiv_pos_as_xyz
'x, y, z'
'-x, -y, -z'

loop_
_atom_site_label
_atom_site_type_symbol
_atom_site_fract_x
_atom_site_fract_y
_atom_site_fract_z
_atom_site_U_iso_or_equiv
_atom_site_adp_type
_atom_site_occupancy
_atom_site_symmetry_multiplicity
_atom_site_calc_flag
_atom_site_refinement_flags
_atom_site_disorder_assembly
_atom_site_disorder_group
Zn Zn 0.44044(12) 0.37206(12) 0.50382(9) 0.0249(4) Uani 1 1 d . . .
S3 S -0.1806(3) -0.1401(3) 0.86920(17) 0.0329(6) Uani 1 1 d . . .
S2 S 0.2058(2) 0.4145(2) 0.47675(17) 0.0283(6) Uani 1 1 d . . .
S4 S 0.3873(3) 0.1811(3) 0.80698(18) 0.0376(7) Uani 1 1 d . . .
S5 S 0.3491(5) 0.6836(5) 0.8770(4) 0.0889(14) Uani 1 1 d . . .
N3 N 0.6391(7) 0.2278(8) 0.4951(5) 0.0247(17) Uani 1 1 d . . .
O4 O 0.2440(7) 0.2903(7) 0.8014(5) 0.0383(18) Uani 1 1 d . . .
O2 O -0.2283(9) -0.0736(9) 0.9416(6) 0.055(2) Uani 1 1 d . . .
O1 O -0.0655(8) -0.2709(8) 0.9020(5) 0.045(2) Uani 1 1 d . . .
N6 N 0.0574(8) 0.2682(8) 0.5916(6) 0.0265(18) Uani 1 1 d . . .
H6 H -0.0055 0.3435 0.5622 0.032 Uiso 1 1 calc R . .
C4 C 0.5341(9) 0.0624(10) 0.5898(6) 0.024(2) Uani 1 1 d . . .
N4 N 0.4226(8) 0.1716(8) 0.5763(5) 0.0238(17) Uani 1 1 d . . .
N2 N 0.7483(8) 0.2643(8) 0.4466(6) 0.0277(18) Uani 1 1 d . . .
N5 N 0.2963(8) 0.1554(8) 0.6081(5) 0.0268(18) Uani 1 1 d . . .
O3 O -0.2912(10) -0.1567(11) 0.8286(6) 0.075(3) Uani 1 1 d . . .
C5 C 0.1923(10) 0.2667(10) 0.5679(6) 0.026(2) Uani 1 1 d . . .
C13 C 0.5392(10) -0.0855(10) 0.6410(7) 0.030(2) Uani 1 1 d . . .
H13A H 0.4480 -0.0865 0.6643 0.044 Uiso 1 1 calc R . .
H13B H 0.6026 -0.1212 0.6913 0.044 Uiso 1 1 calc R . .
H13C H 0.5701 -0.1443 0.6006 0.044 Uiso 1 1 calc R . .
N7 N 0.0109(10) 0.2940(9) 0.9147(7) 0.045(2) Uani 1 1 d . . .
H7A H 0.0272 0.2878 0.9727 0.054 Uiso 1 1 calc R . .
H7B H 0.0904 0.2917 0.8822 0.054 Uiso 1 1 calc R . .
C8 C 0.0298(10) -0.0637(10) 0.7619(7) 0.028(2) Uani 1 1 d . . .
H8 H 0.0854 -0.1551 0.7913 0.034 Uiso 1 1 calc R . .
C3 C 0.6604(9) 0.0973(9) 0.5453(6) 0.024(2) Uani 1 1 d . . .
C12 C 0.7990(9) -0.0148(9) 0.5543(7) 0.027(2) Uani 1 1 d . . .
H12A H 0.8678 0.0268 0.5216 0.041 Uiso 1 1 calc R . .
H12B H 0.7950 -0.0870 0.5290 0.041 Uiso 1 1 calc R . .
H12C H 0.8234 -0.0565 0.6180 0.041 Uiso 1 1 calc R . .
C14 C -0.0967(15) 0.4284(14) 0.8747(11) 0.068(4) Uani 1 1 d . . .
H14A H -0.0672 0.5059 0.8762 0.102 Uiso 1 1 calc R . .
H14B H -0.1815 0.4311 0.9094 0.102 Uiso 1 1 calc R . .
H14C H -0.1121 0.4365 0.8122 0.102 Uiso 1 1 calc R . .
C9 C -0.1101(10) -0.0223(10) 0.7825(7) 0.025(2) Uani 1 1 d . . .
C17 C 0.3621(12) 0.0118(11) 0.8591(8) 0.042(3) Uani 1 1 d . . .
H17A H 0.3170 -0.0103 0.8165 0.063 Uiso 1 1 calc R . .
H17B H 0.3051 0.0149 0.9132 0.063 Uiso 1 1 calc R . .
H17C H 0.4506 -0.0599 0.8756 0.063 Uiso 1 1 calc R . .
C7 C 0.0897(10) 0.0282(10) 0.6981(7) 0.030(2) Uani 1 1 d . . .
H7 H 0.1839 -0.0020 0.6837 0.037 Uiso 1 1 calc R . .
C16 C 0.4706(12) 0.1879(13) 0.9009(8) 0.048(3) Uani 1 1 d . . .
H16A H 0.4925 0.2750 0.8846 0.072 Uiso 1 1 calc R . .
H16B H 0.5546 0.1088 0.9154 0.072 Uiso 1 1 calc R . .
H16C H 0.4094 0.1835 0.9535 0.072 Uiso 1 1 calc R . .
C6 C 0.0064(10) 0.1673(9) 0.6555(6) 0.025(2) Uani 1 1 d . . .
C11 C -0.1358(10) 0.2067(10) 0.6751(7) 0.029(2) Uani 1 1 d . . .
H11 H -0.1924 0.2973 0.6449 0.035 Uiso 1 1 calc R . .
C18 C 0.283(2) 0.543(2) 0.8928(18) 0.122(8) Uani 1 1 d . . .
H18A H 0.1861 0.5729 0.9076 0.182 Uiso 1 1 calc R . .
H18B H 0.3319 0.4640 0.9421 0.182 Uiso 1 1 calc R . .
H18C H 0.2963 0.5156 0.8374 0.182 Uiso 1 1 calc R . .
C10 C -0.1941(10) 0.1147(11) 0.7380(7) 0.032(2) Uani 1 1 d . . .
H10 H -0.2890 0.1434 0.7509 0.038 Uiso 1 1 calc R . .
C15 C -0.0304(15) 0.1723(16) 0.9149(10) 0.064(4) Uani 1 1 d . . .
H15A H 0.0416 0.0858 0.9423 0.096 Uiso 1 1 calc R . .
H15B H -0.0449 0.1770 0.8530 0.096 Uiso 1 1 calc R . .
H15C H -0.1151 0.1743 0.9497 0.096 Uiso 1 1 calc R . .
O5 O 0.3448(17) 0.6999(16) 0.9746(9) 0.124(5) Uani 1 1 d . . .
C19 C 0.5232(16) 0.5976(16) 0.8516(12) 0.081(5) Uani 1 1 d . . .
H19A H 0.5762 0.6617 0.8415 0.122 Uiso 1 1 calc R . .
H19B H 0.5265 0.5690 0.7973 0.122 Uiso 1 1 calc R . .
H19C H 0.5617 0.5154 0.9022 0.122 Uiso 1 1 calc R . .
N1 N 0.8078(8) 0.4400(9) 0.3363(6) 0.0309(19) Uani 1 1 d . . .
H1 H 0.7836 0.5238 0.2982 0.037 Uiso 1 1 calc R . .
C2 C 0.7110(9) 0.3948(10) 0.3910(6) 0.026(2) Uani 1 1 d . . .
C1 C 0.9526(10) 0.3523(10) 0.3390(8) 0.036(2) Uani 1 1 d . . .
H1A H 1.0052 0.4038 0.2948 0.053 Uiso 1 1 calc R . .
H1B H 0.9596 0.2669 0.3248 0.053 Uiso 1 1 calc R . .
H1C H 0.9887 0.3284 0.3993 0.053 Uiso 1 1 calc R . .
S1 S 0.5403(2) 0.5224(2) 0.37798(16) 0.0262(5) Uani 1 1 d . . .

loop_
_atom_site_aniso_label
_atom_site_aniso_U_11
_atom_site_aniso_U_22
_atom_site_aniso_U_33
_atom_site_aniso_U_23
_atom_site_aniso_U_13
_atom_site_aniso_U_12
Zn 0.0201(6) 0.0177(6) 0.0337(7) -0.0052(5) -0.0024(5) -0.0035(5)
S3 0.0303(13) 0.0360(14) 0.0296(13) -0.0022(11) -0.0009(10) -0.0135(11)
S2 0.0221(12) 0.0207(12) 0.0358(13) 0.0001(10) -0.0047(9) -0.0052(9)
S4 0.0354(14) 0.0359(14) 0.0301(14) -0.0007(11) 0.0012(11) -0.0055(11)
S5 0.082(3) 0.081(3) 0.094(3) -0.016(2) -0.018(2) -0.017(2)
N3 0.019(4) 0.026(4) 0.026(4) -0.007(3) -0.003(3) -0.003(3)
O4 0.038(4) 0.030(4) 0.034(4) 0.000(3) 0.001(3) -0.003(3)
O2 0.072(6) 0.047(5) 0.035(5) -0.004(4) 0.010(4) -0.015(4)
O1 0.048(5) 0.033(4) 0.047(5) -0.005(4) 0.011(4) -0.014(4)
N6 0.020(4) 0.017(4) 0.037(5) -0.001(3) -0.005(3) -0.004(3)
C4 0.026(5) 0.026(5) 0.018(4) -0.005(4) -0.005(4) -0.006(4)
N4 0.023(4) 0.017(4) 0.031(4) -0.006(3) -0.003(3) -0.006(3)
N2 0.023(4) 0.020(4) 0.034(5) -0.006(3) -0.002(3) -0.001(3)
N5 0.018(4) 0.024(4) 0.032(5) 0.000(3) -0.002(3) -0.007(3)
O3 0.073(7) 0.112(8) 0.050(6) 0.017(5) -0.023(5) -0.074(6)
C5 0.027(5) 0.025(5) 0.026(5) -0.006(4) -0.002(4) -0.011(4)
C13 0.031(5) 0.024(5) 0.033(6) -0.008(4) -0.005(4) -0.006(4)
N7 0.047(6) 0.040(5) 0.047(6) -0.009(4) -0.009(4) -0.014(4)
C8 0.029(5) 0.016(5) 0.039(6) -0.008(4) -0.002(4) -0.006(4)
C3 0.022(5) 0.022(5) 0.024(5) -0.009(4) -0.005(4) 0.000(4)
C12 0.025(5) 0.019(5) 0.034(5) -0.008(4) -0.004(4) -0.001(4)
C14 0.063(9) 0.053(8) 0.073(10) -0.006(7) 0.008(7) -0.013(7)
C9 0.032(5) 0.021(5) 0.031(5) -0.010(4) -0.002(4) -0.016(4)
C17 0.042(6) 0.034(6) 0.045(7) -0.011(5) -0.002(5) -0.007(5)
C7 0.027(5) 0.024(5) 0.038(6) -0.007(4) 0.001(4) -0.007(4)
C16 0.045(7) 0.050(7) 0.050(7) -0.012(6) -0.002(6) -0.016(6)
C6 0.031(5) 0.018(5) 0.029(5) -0.011(4) -0.004(4) -0.009(4)
C11 0.029(5) 0.025(5) 0.029(5) -0.005(4) -0.004(4) -0.003(4)
C18 0.108(16) 0.092(15) 0.18(2) -0.070(15) -0.029(15) -0.010(12)
C10 0.019(5) 0.040(6) 0.034(6) -0.010(5) 0.000(4) -0.009(4)
C15 0.066(9) 0.078(10) 0.062(9) -0.021(8) -0.002(7) -0.040(8)
O5 0.180(15) 0.139(12) 0.075(9) -0.033(8) 0.003(9) -0.077(11)
C19 0.072(11) 0.054(9) 0.103(14) -0.010(9) -0.004(9) -0.010(8)
N1 0.023(4) 0.029(4) 0.031(5) -0.001(4) -0.002(3) -0.003(3)
C2 0.026(5) 0.024(5) 0.029(5) -0.015(4) -0.004(4) -0.003(4)
C1 0.027(5) 0.026(5) 0.045(6) -0.005(5) 0.001(4) -0.002(4)
S1 0.0240(12) 0.0198(11) 0.0299(12) -0.0035(9) -0.0035(9) -0.0031(9)

loop_
_atom_type_symbol
_atom_type_description
_atom_type_scat_dispersion_real
_atom_type_scat_dispersion_imag
_atom_type_scat_source
C C 0.0181 0.0091 'International Tables Vol C Tables 4.2.6.8 and 6.1.1.4'
H H 0.0000 0.0000 'International Tables Vol C Tables 4.2.6.8 and 6.1.1.4'
N N 0.0311 0.0180 'International Tables Vol C Tables 4.2.6.8 and 6.1.1.4'
O O 0.0492 0.0322 'International Tables Vol C Tables 4.2.6.8 and 6.1.1.4'
S S 0.3331 0.5567 'International Tables Vol C Tables 4.2.6.8 and 6.1.1.4'
Zn Zn -1.5491 0.6778 'International Tables Vol C Tables 4.2.6.8 and 6.1.1.4'

loop_
_geom_angle_atom_site_label_1
_geom_angle_atom_site_label_2
_geom_angle_atom_site_label_3
_geom_angle
_geom_angle_site_symmetry_1
_geom_angle_site_symmetry_3
_geom_angle_publ_flag
N4 Zn N3 75.2(3) . . ?
N4 Zn S2 80.3(2) . . ?
N3 Zn S2 141.3(2) . . ?
N4 Zn S1 150.4(2) . . ?
N3 Zn S1 80.0(2) . . ?
S2 Zn S1 110.95(9) . . ?
N4 Zn S1 105.1(2) . 2_666 ?
N3 Zn S1 105.0(2) . 2_666 ?
S2 Zn S1 110.08(10) . 2_666 ?
S1 Zn S1 96.68(9) . 2_666 ?
O3 S3 O2 112.6(7) . . ?
O3 S3 O1 114.5(6) . . ?
O2 S3 O1 109.7(5) . . ?
O3 S3 C9 107.2(5) . . ?
O2 S3 C9 106.0(5) . . ?
O1 S3 C9 106.3(4) . . ?
C5 S2 Zn 94.2(3) . . ?
O4 S4 C16 105.8(5) . . ?
O4 S4 C17 105.8(5) . . ?
C16 S4 C17 97.9(6) . . ?
O5 S5 C18 103.9(10) . . ?
O5 S5 C19 107.8(9) . . ?
C18 S5 C19 98.4(9) . . ?
C3 N3 N2 118.5(8) . . ?
C3 N3 Zn 116.7(6) . . ?
N2 N3 Zn 124.6(6) . . ?
C5 N6 C6 130.4(8) . . ?
N4 C4 C13 124.8(8) . . ?
N4 C4 C3 113.4(8) . . ?
C13 C4 C3 121.8(8) . . ?
C4 N4 N5 120.3(7) . . ?
C4 N4 Zn 118.3(6) . . ?
N5 N4 Zn 121.3(5) . . ?
C2 N2 N3 112.8(7) . . ?
C5 N5 N4 111.7(7) . . ?
N5 C5 N6 119.5(8) . . ?
N5 C5 S2 126.2(7) . . ?
N6 C5 S2 114.1(7) . . ?
C14 N7 C15 111.4(11) . . ?
C9 C8 C7 121.4(9) . . ?
N3 C3 C4 115.5(8) . . ?
N3 C3 C12 123.4(8) . . ?
C4 C3 C12 121.0(8) . . ?
C8 C9 C10 119.5(9) . . ?
C8 C9 S3 119.9(7) . . ?
C10 C9 S3 120.6(7) . . ?
C8 C7 C6 119.2(9) . . ?
C11 C6 N6 117.7(8) . . ?
C11 C6 C7 118.8(9) . . ?
N6 C6 C7 123.5(9) . . ?
C10 C11 C6 121.5(9) . . ?
C11 C10 C9 119.6(9) . . ?
C2 N1 C1 122.3(8) . . ?
N2 C2 N1 118.2(8) . . ?
N2 C2 S1 127.2(7) . . ?
N1 C2 S1 114.6(7) . . ?
C2 S1 Zn 93.9(3) . . ?
C2 S1 Zn 97.0(3) . 2_666 ?
Zn S1 Zn 83.32(9) . 2_666 ?

loop_
_geom_bond_atom_site_label_1
_geom_bond_atom_site_label_2
_geom_bond_distance
_geom_bond_site_symmetry_2
_geom_bond_publ_flag
Zn N4 2.100(7) . ?
Zn N3 2.102(7) . ?
Zn S2 2.345(3) . ?
Zn S1 2.443(3) . ?
Zn S1 2.445(3) 2_666 ?
S3 O3 1.429(8) . ?
S3 O2 1.442(9) . ?
S3 O1 1.460(8) . ?
S3 C9 1.777(9) . ?
S2 C5 1.763(9) . ?
S4 O4 1.515(7) . ?
S4 C16 1.780(12) . ?
S4 C17 1.791(11) . ?
S5 O5 1.550(14) . ?
S5 C18 1.75(2) . ?
S5 C19 1.763(16) . ?
N3 C3 1.298(11) . ?
N3 N2 1.364(11) . ?
N6 C5 1.380(12) . ?
N6 C6 1.397(12) . ?
C4 N4 1.295(11) . ?
C4 C13 1.485(12) . ?
C4 C3 1.490(13) . ?
N4 N5 1.371(10) . ?
N2 C2 1.316(12) . ?
N5 C5 1.316(11) . ?
N7 C14 1.462(15) . ?
N7 C15 1.464(15) . ?
C8 C9 1.376(13) . ?
C8 C7 1.387(13) . ?
C3 C12 1.492(12) . ?
C9 C10 1.397(13) . ?
C7 C6 1.402(13) . ?
C6 C11 1.395(13) . ?
C11 C10 1.372(14) . ?
N1 C2 1.335(12) . ?
N1 C1 1.451(12) . ?
C2 S1 1.791(9) . ?
S1 Zn 2.445(3) 2_666 ?
